data_7221407
loop_
_publ_author_name
'Augsburger, M.S.'
'Viola, M.C.'
'Pedregosa, J.C.'
'Carbonio, R.E.'
'Alonso, J.A.'

_publ_section_title
;
 Crystal structure and magnetism of the double perovskites Sr3 Fe2 Te O9
 and Ba3 Fe2 Te O9: a neutron diffraction study
;
_journal_name_full 'Journal of Materials Chemistry'
_journal_page_first 4235
_journal_page_last 4242
_journal_volume 16
_journal_year 2006
_chemical_formula_sum 'Fe1.47 O6 Sr2 Te0.53'
_chemical_name_systematic 'Sr2 Fe1.47 Te0.53 O6'
_space_group_IT_number 87
_symmetry_space_group_name_Hall '-I 4'
_symmetry_space_group_name_H-M 'I 4/m'
_cell_angle_alpha 90
_cell_angle_beta 90
_cell_angle_gamma 90
_cell_formula_units_Z 2
_cell_length_a 5.55902
_cell_length_b 5.55902
_cell_length_c 7.885
_cell_volume 243.668
_citation_journal_id_ASTM JMACEP
_cod_data_source_file Augsburger_JMACEP_2006_1315.cif
_cod_data_source_block Fe1.47O6Sr2Te0.53
_cod_original_cell_volume 243.6678
_cod_database_code 7221407

loop_
_symmetry_equiv_pos_as_xyz
x,y,z
-y,x,z
-x,-y,z
y,-x,z
-x,-y,-z
y,-x,-z
x,y,-z
-y,x,-z
x+1/2,y+1/2,z+1/2
-y+1/2,x+1/2,z+1/2
-x+1/2,-y+1/2,z+1/2
y+1/2,-x+1/2,z+1/2
-x+1/2,-y+1/2,-z+1/2
y+1/2,-x+1/2,-z+1/2
x+1/2,y+1/2,-z+1/2
-y+1/2,x+1/2,-z+1/2

loop_
_atom_site_label
_atom_site_type_symbol
_atom_site_fract_x
_atom_site_fract_y
_atom_site_fract_z
_atom_site_occupancy
_atom_site_U_iso_or_equiv
O1 O-2 0 0 0.242 1 0.0
Fe2 Fe+3 0 0 0.5 0.9 0.0
Fe1 Fe+3 0 0 0 0.57 0.0
O2 O-2 0.271 0.232 0 1 0.0
Te2 Te+6 0 0 0.5 0.1 0.0
Sr1 Sr+2 0 0.5 0.25 1 0.0
Te1 Te+6 0 0 0 0.43 0.0
